data_4031101
loop_
_publ_author_name
'Lippur, Kristin'
'Kaabel, Sandra'
'J\"arving, Ivar'
'Rissanen, Kari'
'Kanger, T\~onis'

_publ_section_title
;
 CaCl2, Bisoxazoline, and Malonate: A Protocol for an Asymmetric Michael
 Reaction.
;
_journal_issue 12
_journal_name_full 'The Journal of organic chemistry'
_journal_page_first 6336
_journal_page_last 6341
_journal_paper_doi 10.1021/acs.joc.5b00769
_journal_volume 80
_journal_year 2015
_chemical_absolute_configuration ad
_chemical_formula_moiety 'C16 H17 N O8'
_chemical_formula_sum 'C16 H17 N O8'
_chemical_formula_weight 351.30
_chemical_name_systematic
;
dimethyl (S)-2-(1-(4-nitrophenyl)-1,4-dioxopentan-3-yl)malonate
;
_space_group_crystal_system orthorhombic
_space_group_IT_number 19
_space_group_name_Hall 'P 2ac 2ab'
_space_group_name_H-M_alt 'P 21 21 21'
_symmetry_space_group_name_Hall 'P 2ac 2ab'
_symmetry_space_group_name_H-M 'P 21 21 21'
_atom_sites_solution_hydrogens geom
_atom_sites_solution_primary direct
_atom_sites_solution_secondary difmap
_audit_creation_date 2015-01-19
_audit_creation_method
;
Olex2 1.2
(compiled 2015.01.06 svn.r3119 for OlexSys, GUI svn.r4979)
;
_cell_angle_alpha 90
_cell_angle_beta 90
_cell_angle_gamma 90
_cell_formula_units_Z 4
_cell_length_a 7.48247(10)
_cell_length_b 12.22704(13)
_cell_length_c 17.86813(19)
_cell_measurement_reflns_used 5814
_cell_measurement_temperature 123.01(10)
_cell_measurement_theta_max 73.6760
_cell_measurement_theta_min 4.3760
_cell_volume 1634.73(3)
_computing_cell_refinement
;
CrysAlisPro, Agilent Technologies,
Version 1.171.37.35 (release 13-08-2014 CrysAlis171 .NET)
(compiled Aug 13 2014,18:06:01)
;
_computing_data_collection
;
CrysAlisPro, Agilent Technologies,
Version 1.171.37.35 (release 13-08-2014 CrysAlis171 .NET)
(compiled Aug 13 2014,18:06:01)
;
_computing_data_reduction
;
CrysAlisPro, Agilent Technologies,
Version 1.171.37.35 (release 13-08-2014 CrysAlis171 .NET)
(compiled Aug 13 2014,18:06:01)
;
_computing_molecular_graphics 'Olex2 (Dolomanov et al., 2009)'
_computing_publication_material 'Olex2 (Dolomanov et al., 2009)'
_computing_structure_refinement 'ShelXL (Sheldrick, 2008)'
_computing_structure_solution 'ShelXS (Sheldrick, 2008)'
_diffrn_ambient_environment N~2~
_diffrn_ambient_temperature 123.01(10)
_diffrn_detector 'CCD plate'
_diffrn_detector_area_resol_mean 5.1977
_diffrn_detector_type Atlas
_diffrn_measured_fraction_theta_full 0.996
_diffrn_measured_fraction_theta_max 0.975
_diffrn_measurement_device 'four-circle diffractometer'
_diffrn_measurement_device_type 'SuperNova, Dual, Cu at zero, Atlas'
_diffrn_measurement_method '\w scans'
_diffrn_orient_matrix_UB_11 0.2030621000
_diffrn_orient_matrix_UB_12 -0.0172576000
_diffrn_orient_matrix_UB_13 -0.0078916000
_diffrn_orient_matrix_UB_21 -0.0319126000
_diffrn_orient_matrix_UB_22 -0.0729681000
_diffrn_orient_matrix_UB_23 -0.0690276000
_diffrn_orient_matrix_UB_31 0.0117592000
_diffrn_orient_matrix_UB_32 0.1012289000
_diffrn_orient_matrix_UB_33 -0.0510792000
_diffrn_radiation_monochromator mirror
_diffrn_radiation_probe x-ray
_diffrn_radiation_type CuK\a
_diffrn_radiation_wavelength 1.54184
_diffrn_reflns_av_R_equivalents 0.0173
_diffrn_reflns_av_unetI/netI 0.0193
_diffrn_reflns_laue_measured_fraction_full 0.996
_diffrn_reflns_laue_measured_fraction_max 0.975
_diffrn_reflns_limit_h_max 8
_diffrn_reflns_limit_h_min -8
_diffrn_reflns_limit_k_max 14
_diffrn_reflns_limit_k_min -13
_diffrn_reflns_limit_l_max 20
_diffrn_reflns_limit_l_min -22
_diffrn_reflns_number 7682
_diffrn_reflns_point_group_measured_fraction_full 0.994
_diffrn_reflns_point_group_measured_fraction_max 0.962
_diffrn_reflns_theta_full 67.750
_diffrn_reflns_theta_max 73.814
_diffrn_reflns_theta_min 4.382
_diffrn_source 'sealed X-ray tube'
_diffrn_source_type 'SuperNova (Cu) X-ray Source'
_exptl_absorpt_coefficient_mu 0.992
_exptl_absorpt_correction_T_max 0.949
_exptl_absorpt_correction_T_min 0.797
_exptl_absorpt_correction_type gaussian
_exptl_absorpt_process_details
;
CrysAlisPro, Agilent Technologies,
Version 1.171.37.35 (release 13-08-2014 CrysAlis171 .NET)
(compiled Aug 13 2014,18:06:01)
Numerical absorption correction based on gaussian integration over
            a multifaceted crystal model
;
_exptl_crystal_colour 'pale yellow'
_exptl_crystal_density_diffrn 1.427
_exptl_crystal_description block
_exptl_crystal_F_000 736
_exptl_crystal_size_max 0.2913
_exptl_crystal_size_mid 0.1577
_exptl_crystal_size_min 0.0591
_refine_diff_density_max 0.171
_refine_diff_density_min -0.157
_refine_diff_density_rms 0.034
_refine_ls_abs_structure_details
;
 Flack x determined using 1267 quotients [(I+)-(I-)]/[(I+)+(I-)]
 (Parsons, Flack and Wagner, Acta Cryst. B69 (2013) 249-259).
;
_refine_ls_abs_structure_Flack 0.04(6)
_refine_ls_extinction_method none
_refine_ls_goodness_of_fit_ref 1.049
_refine_ls_hydrogen_treatment constr
_refine_ls_matrix_type full
_refine_ls_number_parameters 229
_refine_ls_number_reflns 3178
_refine_ls_number_restraints 177
_refine_ls_restrained_S_all 1.022
_refine_ls_R_factor_all 0.0249
_refine_ls_R_factor_gt 0.0241
_refine_ls_shift/su_max 0.000
_refine_ls_shift/su_mean 0.000
_refine_ls_structure_factor_coef Fsqd
_refine_ls_weighting_details 'w=1/[\s^2^(Fo^2^)+(0.0331P)^2^+0.2233P] where P=(Fo^2^+2Fc^2^)/3'
_refine_ls_weighting_scheme calc
_refine_ls_wR_factor_gt 0.0610
_refine_ls_wR_factor_ref 0.0616
_reflns_Friedel_coverage 0.706
_reflns_friedel_fraction_full 0.990
_reflns_friedel_fraction_max 0.943
_reflns_number_gt 3084
_reflns_number_total 3178
_reflns_threshold_expression 'I > 2\s(I)'
_cod_data_source_file jo5b00769_si_002.cif
_cod_data_source_block 5a
_cod_depositor_comments 'Adding full bibliography for 4031101.cif.'
_cod_database_code 4031101
_shelx_shelxl_version_number 2014/7
_shelx_space_group_comment
;
The symmetry employed for this shelxl refinement is uniquely defined
by the following loop, which should always be used as a source of
symmetry information in preference to the above space-group names.
They are only intended as comments.
;
_reflns_odcompleteness_completeness 99.48
_reflns_odcompleteness_iscentric 1
_reflns_odcompleteness_theta 66.97
_olex2_refinement_description
;
1. Fixed Uiso
 At 1.2 times of:
  All C(H) groups, All C(H,H) groups
 At 1.5 times of:
  All C(H,H,H) groups
2. Rigid body (RIGU) restrains
 All non-hydrogen atoms
 with sigma for 1-2 distances of 0.004 and sigma for 1-3 distances of 0.004
3.a Ternary CH refined with riding coordinates:
 C20(H20), C23(H23)
3.b Secondary CH2 refined with riding coordinates:
 C10(H10A,H10B)
3.c Aromatic/amide H refined with riding coordinates:
 C8(H8), C13(H13), C15(H15), C17(H17)
3.d Idealised Me refined as rotating group:
 C22(H22A,H22B,H22C), C1(H1A,H1B,H1C), C2(H2A,H2B,H2C)
;
_olex2_submission_special_instructions 'No special instructions were received'

loop_
_space_group_symop_operation_xyz
'x, y, z'
'-x+1/2, -y, z+1/2'
'x+1/2, -y+1/2, -z'
'-x, y+1/2, -z+1/2'

loop_
_atom_site_label
_atom_site_type_symbol
_atom_site_fract_x
_atom_site_fract_y
_atom_site_fract_z
_atom_site_U_iso_or_equiv
_atom_site_adp_type
_atom_site_occupancy
_atom_site_site_symmetry_order
_atom_site_calc_flag
_atom_site_refinement_flags_posn
_atom_site_refinement_flags_adp
O1 O -0.34713(16) 0.74645(10) 0.72505(7) 0.0243(3) Uani 1 1 d . U
N2 N -0.19030(19) 0.76482(11) 0.74076(7) 0.0189(3) Uani 1 1 d . U
O3 O 0.78477(16) 0.35770(9) 0.53877(6) 0.0209(2) Uani 1 1 d . U
O4 O -0.14212(17) 0.83868(10) 0.78237(7) 0.0267(3) Uani 1 1 d . U
O5 O 0.50096(15) 0.49274(10) 0.64503(6) 0.0213(3) Uani 1 1 d . U
O6 O 0.66189(17) 0.37547(10) 0.36976(6) 0.0241(3) Uani 1 1 d . U
O7 O 0.35117(17) 0.63594(9) 0.49243(7) 0.0265(3) Uani 1 1 d . U
C8 C 0.0246(2) 0.53883(13) 0.63420(8) 0.0168(3) Uani 1 1 d . U
H8 H -0.0083 0.4792 0.6031 0.020 Uiso 1 1 calc R .
O9 O 0.76990(17) 0.54586(10) 0.38493(7) 0.0245(3) Uani 1 1 d . U
C10 C 0.3105(2) 0.40661(12) 0.55694(8) 0.0159(3) Uani 1 1 d . U
H10A H 0.2136 0.4363 0.5251 0.019 Uiso 1 1 calc R .
H10B H 0.2688 0.3364 0.5783 0.019 Uiso 1 1 calc R .
C11 C 0.3497(2) 0.48650(12) 0.62011(8) 0.0163(3) Uani 1 1 d . U
O12 O 0.31592(19) 0.54629(13) 0.38324(7) 0.0362(3) Uani 1 1 d . U
C13 C 0.2535(2) 0.64591(14) 0.69532(9) 0.0208(3) Uani 1 1 d . U
H13 H 0.3761 0.6585 0.7061 0.025 Uiso 1 1 calc R .
C14 C -0.0526(2) 0.69344(13) 0.70814(8) 0.0166(3) Uani 1 1 d . U
C15 C 0.1245(2) 0.71498(13) 0.72462(9) 0.0209(3) Uani 1 1 d . U
H15 H 0.1567 0.7754 0.7552 0.025 Uiso 1 1 calc R .
C16 C 0.2043(2) 0.55794(12) 0.65000(8) 0.0154(3) Uani 1 1 d . U
C17 C -0.1062(2) 0.60656(13) 0.66377(9) 0.0173(3) Uani 1 1 d . U
H17 H -0.2292 0.5937 0.6539 0.021 Uiso 1 1 calc R .
C18 C 0.3936(2) 0.55959(13) 0.44135(10) 0.0215(3) Uani 1 1 d . U
C19 C 0.6305(2) 0.33061(12) 0.55021(8) 0.0169(3) Uani 1 1 d . U
C20 C 0.4773(2) 0.38610(12) 0.50855(8) 0.0154(3) Uani 1 1 d . U
H20 H 0.4401 0.3347 0.4679 0.019 Uiso 1 1 calc R .
C21 C 0.6650(2) 0.46101(13) 0.40273(9) 0.0184(3) Uani 1 1 d . U
C22 C 0.5839(2) 0.23631(14) 0.60076(10) 0.0229(4) Uani 1 1 d . U
H22A H 0.6929 0.1962 0.6138 0.034 Uiso 1 1 calc GR .
H22B H 0.5008 0.1872 0.5749 0.034 Uiso 1 1 calc GR .
H22C H 0.5277 0.2642 0.6465 0.034 Uiso 1 1 calc GR .
C23 C 0.5479(2) 0.49001(12) 0.46949(8) 0.0170(3) Uani 1 1 d . U
H23 H 0.6197 0.5336 0.5061 0.020 Uiso 1 1 calc R .
C1 C 0.8785(3) 0.53130(16) 0.31820(10) 0.0290(4) Uani 1 1 d . U
H1A H 0.8005 0.5214 0.2747 0.044 Uiso 1 1 calc GR .
H1B H 0.9546 0.4666 0.3242 0.044 Uiso 1 1 calc GR .
H1C H 0.9536 0.5960 0.3107 0.044 Uiso 1 1 calc GR .
C2 C 0.1907(3) 0.69887(17) 0.47711(12) 0.0371(5) Uani 1 1 d . U
H2A H 0.2067 0.7405 0.4307 0.056 Uiso 1 1 calc GR .
H2B H 0.1683 0.7495 0.5186 0.056 Uiso 1 1 calc GR .
H2C H 0.0888 0.6491 0.4717 0.056 Uiso 1 1 calc GR .

loop_
_atom_site_aniso_label
_atom_site_aniso_U_11
_atom_site_aniso_U_22
_atom_site_aniso_U_33
_atom_site_aniso_U_23
_atom_site_aniso_U_13
_atom_site_aniso_U_12
O1 0.0156(6) 0.0257(6) 0.0317(6) -0.0014(5) 0.0013(5) 0.0017(5)
N2 0.0216(7) 0.0168(6) 0.0183(6) 0.0011(5) 0.0027(5) 0.0005(5)
O3 0.0162(6) 0.0231(6) 0.0234(6) -0.0039(5) 0.0006(5) 0.0001(4)
O4 0.0297(7) 0.0213(6) 0.0289(6) -0.0103(5) 0.0021(5) 0.0016(5)
O5 0.0156(6) 0.0263(6) 0.0221(5) -0.0055(5) -0.0016(4) 0.0008(5)
O6 0.0301(7) 0.0218(6) 0.0205(6) -0.0037(5) 0.0063(5) -0.0012(5)
O7 0.0293(7) 0.0192(5) 0.0309(6) 0.0016(5) 0.0075(5) 0.0078(5)
C8 0.0178(8) 0.0159(7) 0.0168(7) -0.0017(6) -0.0004(6) -0.0021(6)
O9 0.0269(6) 0.0223(6) 0.0244(6) 0.0004(5) 0.0090(5) -0.0047(5)
C10 0.0139(7) 0.0169(7) 0.0167(7) -0.0015(6) 0.0011(6) -0.0004(6)
C11 0.0176(8) 0.0165(7) 0.0149(7) 0.0003(6) 0.0010(6) -0.0023(6)
O12 0.0366(8) 0.0459(8) 0.0260(6) 0.0010(6) -0.0050(6) 0.0148(7)
C13 0.0160(8) 0.0231(8) 0.0233(8) -0.0046(6) -0.0011(6) -0.0020(6)
C14 0.0182(8) 0.0158(7) 0.0157(7) 0.0004(5) 0.0026(6) 0.0012(6)
C15 0.0214(8) 0.0196(8) 0.0217(8) -0.0067(7) 0.0007(6) -0.0024(6)
C16 0.0156(7) 0.0162(7) 0.0143(7) 0.0013(6) 0.0006(6) -0.0005(6)
C17 0.0152(8) 0.0178(7) 0.0188(7) -0.0003(6) -0.0001(6) -0.0009(6)
C18 0.0239(9) 0.0189(8) 0.0218(8) 0.0040(6) 0.0053(7) 0.0016(6)
C19 0.0192(8) 0.0160(7) 0.0153(7) -0.0049(6) 0.0020(6) 0.0004(6)
C20 0.0174(7) 0.0147(7) 0.0143(7) -0.0014(5) 0.0012(6) -0.0010(6)
C21 0.0194(8) 0.0191(7) 0.0169(7) 0.0019(6) 0.0010(6) -0.0004(6)
C22 0.0253(9) 0.0218(8) 0.0217(8) 0.0034(6) 0.0008(7) 0.0040(7)
C23 0.0186(8) 0.0152(7) 0.0171(7) -0.0012(6) 0.0020(6) -0.0015(6)
C1 0.0295(9) 0.0308(9) 0.0267(9) 0.0045(7) 0.0118(7) -0.0011(8)
C2 0.0378(12) 0.0307(9) 0.0429(10) 0.0129(9) 0.0145(9) 0.0188(9)

loop_
_atom_type_symbol
_atom_type_description
_atom_type_scat_dispersion_real
_atom_type_scat_dispersion_imag
_atom_type_scat_source
C C 0.0181 0.0091 'International Tables Vol C Tables 4.2.6.8 and 6.1.1.4'
H H 0.0000 0.0000 'International Tables Vol C Tables 4.2.6.8 and 6.1.1.4'
N N 0.0311 0.0180 'International Tables Vol C Tables 4.2.6.8 and 6.1.1.4'
O O 0.0492 0.0322 'International Tables Vol C Tables 4.2.6.8 and 6.1.1.4'

loop_
_geom_angle_atom_site_label_1
_geom_angle_atom_site_label_2
_geom_angle_atom_site_label_3
_geom_angle
O1 N2 C14 118.07(13)
O4 N2 O1 123.75(14)
O4 N2 C14 118.18(14)
C18 O7 C2 115.83(15)
C16 C8 H8 119.9
C17 C8 H8 119.9
C17 C8 C16 120.26(14)
C21 O9 C1 115.31(13)
H10A C10 H10B 108.0
C11 C10 H10A 109.3
C11 C10 H10B 109.3
C11 C10 C20 111.42(12)
C20 C10 H10A 109.3
C20 C10 H10B 109.3
O5 C11 C10 119.35(14)
O5 C11 C16 120.60(14)
C16 C11 C10 120.03(13)
C15 C13 H13 119.8
C15 C13 C16 120.33(15)
C16 C13 H13 119.8
C15 C14 N2 118.29(14)
C15 C14 C17 123.07(15)
C17 C14 N2 118.63(15)
C13 C15 H15 120.9
C14 C15 C13 118.12(14)
C14 C15 H15 120.9
C8 C16 C11 122.15(14)
C8 C16 C13 120.08(15)
C13 C16 C11 117.77(14)
C8 C17 H17 120.9
C14 C17 C8 118.13(15)
C14 C17 H17 120.9
O7 C18 C23 110.12(14)
O12 C18 O7 124.52(17)
O12 C18 C23 125.31(16)
O3 C19 C20 120.59(14)
O3 C19 C22 121.88(15)
C22 C19 C20 117.36(13)
C10 C20 H20 106.5
C10 C20 C23 113.41(12)
C19 C20 C10 114.05(12)
C19 C20 H20 106.5
C19 C20 C23 109.28(12)
C23 C20 H20 106.5
O6 C21 O9 124.73(15)
O6 C21 C23 125.19(14)
O9 C21 C23 110.07(13)
C19 C22 H22A 109.5
C19 C22 H22B 109.5
C19 C22 H22C 109.5
H22A C22 H22B 109.5
H22A C22 H22C 109.5
H22B C22 H22C 109.5
C18 C23 C20 110.56(13)
C18 C23 C21 107.97(13)
C18 C23 H23 109.1
C20 C23 H23 109.1
C21 C23 C20 111.08(12)
C21 C23 H23 109.1
O9 C1 H1A 109.5
O9 C1 H1B 109.5
O9 C1 H1C 109.5
H1A C1 H1B 109.5
H1A C1 H1C 109.5
H1B C1 H1C 109.5
O7 C2 H2A 109.5
O7 C2 H2B 109.5
O7 C2 H2C 109.5
H2A C2 H2B 109.5
H2A C2 H2C 109.5
H2B C2 H2C 109.5

loop_
_geom_bond_atom_site_label_1
_geom_bond_atom_site_label_2
_geom_bond_distance
O1 N2 1.2273(19)
N2 O4 1.2241(19)
N2 C14 1.471(2)
O3 C19 1.218(2)
O5 C11 1.219(2)
O6 C21 1.201(2)
O7 C18 1.344(2)
O7 C2 1.452(2)
C8 H8 0.9500
C8 C16 1.393(2)
C8 C17 1.387(2)
O9 C21 1.339(2)
O9 C1 1.454(2)
C10 H10A 0.9900
C10 H10B 0.9900
C10 C11 1.521(2)
C10 C20 1.539(2)
C11 C16 1.494(2)
O12 C18 1.201(2)
C13 H13 0.9500
C13 C15 1.386(2)
C13 C16 1.396(2)
C14 C15 1.383(2)
C14 C17 1.385(2)
C15 H15 0.9500
C17 H17 0.9500
C18 C23 1.519(2)
C19 C20 1.526(2)
C19 C22 1.506(2)
C20 H20 1.0000
C20 C23 1.543(2)
C21 C23 1.522(2)
C22 H22A 0.9800
C22 H22B 0.9800
C22 H22C 0.9800
C23 H23 1.0000
C1 H1A 0.9800
C1 H1B 0.9800
C1 H1C 0.9800
C2 H2A 0.9800
C2 H2B 0.9800
C2 H2C 0.9800

loop_
_geom_torsion_atom_site_label_1
_geom_torsion_atom_site_label_2
_geom_torsion_atom_site_label_3
_geom_torsion_atom_site_label_4
_geom_torsion
O1 N2 C14 C15 178.89(15)
O1 N2 C14 C17 -2.5(2)
N2 C14 C15 C13 178.40(14)
N2 C14 C17 C8 -179.07(13)
O3 C19 C20 C10 -141.02(15)
O3 C19 C20 C23 -12.92(19)
O4 N2 C14 C15 -1.6(2)
O4 N2 C14 C17 177.05(14)
O5 C11 C16 C8 -166.86(15)
O5 C11 C16 C13 12.9(2)
O6 C21 C23 C18 -99.84(19)
O6 C21 C23 C20 21.5(2)
O7 C18 C23 C20 94.12(15)
O7 C18 C23 C21 -144.18(13)
O9 C21 C23 C18 78.83(16)
O9 C21 C23 C20 -159.80(13)
C10 C11 C16 C8 14.4(2)
C10 C11 C16 C13 -165.90(14)
C10 C20 C23 C18 -39.72(17)
C10 C20 C23 C21 -159.56(13)
C11 C10 C20 C19 64.20(16)
C11 C10 C20 C23 -61.76(16)
O12 C18 C23 C20 -83.3(2)
O12 C18 C23 C21 38.4(2)
C15 C13 C16 C8 -0.3(2)
C15 C13 C16 C11 179.98(14)
C15 C14 C17 C8 -0.5(2)
C16 C8 C17 C14 0.8(2)
C16 C13 C15 C14 0.6(2)
C17 C8 C16 C11 179.32(14)
C17 C8 C16 C13 -0.4(2)
C17 C14 C15 C13 -0.2(2)
C19 C20 C23 C18 -168.17(12)
C19 C20 C23 C21 71.98(16)
C20 C10 C11 O5 -27.9(2)
C20 C10 C11 C16 150.86(13)
C22 C19 C20 C10 43.61(18)
C22 C19 C20 C23 171.71(13)
C1 O9 C21 O6 3.3(2)
C1 O9 C21 C23 -175.41(14)
C2 O7 C18 O12 5.3(3)
C2 O7 C18 C23 -172.16(14)
